data_4034215
loop_
_publ_author_name
'Jin, Ying-Ying'
'Fang, Qi'

_publ_section_title
;
 Indole-Fused Acridone: Synthesis, Structures, Proton Transfer, and
 Hole-Transport Properties.
;
_journal_issue 7
_journal_name_full 'The Journal of organic chemistry'
_journal_page_first 3832
_journal_page_last 3842
_journal_paper_doi 10.1021/acs.joc.8b02939
_journal_volume 84
_journal_year 2019
_chemical_formula_sum 'C20 H13 Br N2 O'
_chemical_formula_weight 377.23
_space_group_crystal_system triclinic
_space_group_IT_number 2
_space_group_name_Hall '-P 1'
_space_group_name_H-M_alt 'P -1'
_atom_sites_solution_hydrogens mixed
_atom_sites_solution_primary direct
_atom_sites_solution_secondary difmap
_audit_creation_method SHELXL-2014/7
_cell_angle_alpha 96.437(2)
_cell_angle_beta 90.969(2)
_cell_angle_gamma 98.162(2)
_cell_formula_units_Z 4
_cell_length_a 7.3885(10)
_cell_length_b 11.9192(16)
_cell_length_c 17.597(2)
_cell_measurement_reflns_used 5064
_cell_measurement_temperature 293(2)
_cell_measurement_theta_max 22.88
_cell_measurement_theta_min 2.74
_cell_volume 1523.5(3)
_computing_cell_refinement 'Bruker SAINT'
_computing_data_collection 'Bruker APEX2'
_computing_data_reduction 'Bruker SAINT'
_computing_molecular_graphics 'Bruker SHELXTL'
_computing_publication_material 'Bruker SHELXTL'
_computing_structure_refinement 'SHELXL-2014/7 (Sheldrick, 2014)'
_computing_structure_solution 'SHELXS-97 (Sheldrick 2008)'
_diffrn_ambient_temperature 293(2)
_diffrn_detector_area_resol_mean 8.3
_diffrn_measured_fraction_theta_full 0.998
_diffrn_measured_fraction_theta_max 0.990
_diffrn_measurement_device_type 'Bruker APEX-II CCD'
_diffrn_measurement_method '\w scans'
_diffrn_radiation_type MoK\a
_diffrn_radiation_wavelength 0.71073
_diffrn_reflns_av_R_equivalents 0.0745
_diffrn_reflns_av_unetI/netI 0.0718
_diffrn_reflns_Laue_measured_fraction_full 0.998
_diffrn_reflns_Laue_measured_fraction_max 0.990
_diffrn_reflns_number 6946
_diffrn_reflns_point_group_measured_fraction_full 0.998
_diffrn_reflns_point_group_measured_fraction_max 0.990
_diffrn_reflns_theta_full 25.242
_diffrn_reflns_theta_max 27.518
_diffrn_reflns_theta_min 1.165
_exptl_absorpt_coefficient_mu 2.707
_exptl_absorpt_correction_T_max 0.863
_exptl_absorpt_correction_T_min 0.326
_exptl_absorpt_correction_type multi-scan
_exptl_absorpt_process_details 'APEX2 Software Suite (Bruker, 2005)'
_exptl_crystal_colour yellow
_exptl_crystal_density_diffrn 1.645
_exptl_crystal_description bar
_exptl_crystal_F_000 760
_exptl_crystal_size_max 0.534
_exptl_crystal_size_mid 0.096
_exptl_crystal_size_min 0.056
_refine_diff_density_max 0.815
_refine_diff_density_min -0.576
_refine_diff_density_rms 0.093
_refine_ls_extinction_method none
_refine_ls_goodness_of_fit_ref 0.987
_refine_ls_hydrogen_treatment mixed
_refine_ls_matrix_type full
_refine_ls_number_parameters 515
_refine_ls_number_reflns 6946
_refine_ls_number_restraints 1
_refine_ls_restrained_S_all 0.987
_refine_ls_R_factor_all 0.1219
_refine_ls_R_factor_gt 0.0569
_refine_ls_shift/su_max 0.000
_refine_ls_shift/su_mean 0.000
_refine_ls_structure_factor_coef Fsqd
_refine_ls_weighting_details 'w=1/[\s^2^(Fo^2^)+(0.0781P)^2^] where P=(Fo^2^+2Fc^2^)/3'
_refine_ls_weighting_scheme calc
_refine_ls_wR_factor_gt 0.1246
_refine_ls_wR_factor_ref 0.1441
_reflns_Friedel_coverage 0.000
_reflns_number_gt 3855
_reflns_number_total 6946
_reflns_threshold_expression 'I > 2\s(I)'
_cod_data_source_file jo8b02939_si_006.cif
_cod_data_source_block 18fq04twin
_cod_depositor_comments
;

2020-07-21
Z value and formula fixed to values more according to usual
chemical conventions.                 miguel
;
_cod_original_formula_sum 'C40 H26 Br2 N4 O2'
_cod_original_formula_weight 754.47
_cod_original_formula_units_Z 2
_cod_original_cell_volume 1523.5(4)
_cod_database_code 4034215
_shelx_shelxl_version_number 2014/7
_shelx_space_group_comment
; 
The symmetry employed for this shelxl refinement is uniquely defined 
by the following loop, which should always be used as a source of 
symmetry information in preference to the above space-group names. 
They are only intended as comments. 
;
_shelx_estimated_absorpt_t_min 0.326
_shelx_estimated_absorpt_t_max 0.863
_exptl_absorpt_special_details
; 
Scan width 0.5\% , Crystal to detector distance 5.960 cm, 
exposure time 90s, about 66 hours for data collection, without scale. 
The 7 omiga-run take the following 2theta, initial-omiga, phi values 
and the following sweep-ranges, respectively 
-27, -28, 0, 186 (negatively run)
-28, 146, 51.4, 186 (positively run)
-27, -28, 102.8, 186 (negatively run)
-28, 146, 154.2, 186 (positively run)
-27, -28, 205.6, 186 (negatively run)
-28, 146, 257, 186 (positively run)
-27, -28, 308.4, 186 (negatively run)  
;

loop_
_space_group_symop_operation_xyz
'x, y, z'
'-x, -y, -z'

loop_
_atom_site_label
_atom_site_type_symbol
_atom_site_fract_x
_atom_site_fract_y
_atom_site_fract_z
_atom_site_U_iso_or_equiv
_atom_site_adp_type
_atom_site_occupancy
_atom_site_site_symmetry_order
_atom_site_calc_flag
_atom_site_refinement_flags_posn
_atom_site_refinement_flags_adp
Br1 Br 0.35992(7) 0.15258(4) 0.30683(3) 0.05957(18) Uani 1 1 d . .
Br2 Br 0.98433(7) 0.14774(4) 0.80600(3) 0.05962(18) Uani 1 1 d . .
O1 O 0.6989(4) 0.5158(2) 0.18027(15) 0.0497(7) Uani 1 1 d . .
O2 O 0.8080(4) 0.5135(2) 0.68002(16) 0.0509(8) Uani 1 1 d . .
N2 N 0.5640(4) 0.2815(3) -0.00811(17) 0.0330(7) Uani 1 1 d . .
N1 N 0.8571(5) 0.5693(3) -0.1631(2) 0.0399(8) Uani 1 1 d . .
N4 N 0.8385(4) 0.2831(3) 0.49035(18) 0.0354(7) Uani 1 1 d . .
N3 N 0.6760(5) 0.5735(3) 0.3363(2) 0.0390(8) Uani 1 1 d . .
C17 C 1.1009(6) 0.8924(4) -0.0779(3) 0.0472(11) Uani 1 1 d . .
C18 C 1.0247(6) 0.8143(4) -0.0309(3) 0.0443(11) Uani 1 1 d . .
C19 C 0.9467(5) 0.7060(3) -0.0626(2) 0.0326(9) Uani 1 1 d . .
C20 C 0.8531(5) 0.6055(3) -0.0335(2) 0.0313(8) Uani 1 1 d . .
C21 C 0.8071(5) 0.5770(3) 0.0379(2) 0.0311(9) Uani 1 1 d . .
C22 C 0.7101(5) 0.4701(3) 0.0471(2) 0.0280(8) Uani 1 1 d . .
C23 C 0.6595(5) 0.4456(3) 0.1225(2) 0.0338(9) Uani 1 1 d . .
C24 C 0.5616(5) 0.3314(3) 0.1288(2) 0.0325(9) Uani 1 1 d . .
C29 C 0.5190(5) 0.2522(3) 0.0635(2) 0.0325(9) Uani 1 1 d . .
C28 C 0.4288(6) 0.1413(4) 0.0736(3) 0.0445(11) Uani 1 1 d D .
C27 C 0.3841(6) 0.1139(4) 0.1456(3) 0.0431(10) Uani 1 1 d . .
C26 C 0.4260(5) 0.1941(4) 0.2086(2) 0.0398(10) Uani 1 1 d . .
C25 C 0.5115(5) 0.3010(4) 0.2010(2) 0.0367(9) Uani 1 1 d . .
C11 C 0.6591(5) 0.3885(3) -0.0183(2) 0.0307(8) Uani 1 1 d . .
C12 C 0.7067(5) 0.4167(3) -0.0912(2) 0.0339(9) Uani 1 1 d . .
C13 C 0.8001(5) 0.5231(3) -0.0979(2) 0.0305(8) Uani 1 1 d . .
C14 C 0.9459(5) 0.6785(3) -0.1422(2) 0.0372(9) Uani 1 1 d . .
C15 C 1.0239(6) 0.7577(4) -0.1902(3) 0.0458(11) Uani 1 1 d . .
C16 C 1.1018(6) 0.8640(4) -0.1567(3) 0.0472(11) Uani 1 1 d . .
C30 C 0.5037(7) 0.2019(4) -0.0769(3) 0.0664(14) Uani 1 1 d . .
H30A H 0.6022 0.1615 -0.0936 0.100 Uiso 1 1 calc R U
H30B H 0.4686 0.2439 -0.1169 0.100 Uiso 1 1 calc R U
H30C H 0.4011 0.1484 -0.0652 0.100 Uiso 1 1 calc R U
C47 C 0.9382(6) 0.1111(4) 0.6434(3) 0.0452(11) Uani 1 1 d . .
C48 C 0.9057(6) 0.1418(4) 0.5736(3) 0.0411(10) Uani 1 1 d . .
C49 C 0.8669(5) 0.2512(3) 0.5627(2) 0.0355(9) Uani 1 1 d . .
C31 C 0.7902(5) 0.3895(3) 0.4809(2) 0.0317(9) Uani 1 1 d . .
C32 C 0.7561(5) 0.4196(4) 0.4082(2) 0.0369(9) Uani 1 1 d . .
C33 C 0.7112(5) 0.5261(3) 0.4012(2) 0.0315(8) Uani 1 1 d . .
C40 C 0.6950(4) 0.6074(3) 0.4660(2) 0.0295(8) Uani 1 1 d . .
C39 C 0.6481(5) 0.7077(3) 0.4350(2) 0.0322(9) Uani 1 1 d . .
C38 C 0.6172(5) 0.8151(4) 0.4672(3) 0.0393(9) Uani 1 1 d . .
C37 C 0.5781(6) 0.8922(4) 0.4191(3) 0.0500(12) Uani 1 1 d . .
C46 C 0.9344(5) 0.1890(4) 0.7077(2) 0.0403(10) Uani 1 1 d . .
C45 C 0.8952(5) 0.2966(4) 0.7008(2) 0.0406(10) Uani 1 1 d . .
C44 C 0.8590(5) 0.3289(3) 0.6286(2) 0.0323(9) Uani 1 1 d . .
C43 C 0.8141(5) 0.4424(3) 0.6228(2) 0.0365(9) Uani 1 1 d . .
C42 C 0.7755(4) 0.4700(3) 0.5465(2) 0.0289(8) Uani 1 1 d . .
C50 C 0.8705(7) 0.2068(4) 0.4228(3) 0.0614(13) Uani 1 1 d . .
H50A H 0.7558 0.1661 0.4019 0.092 Uiso 1 1 calc R U
H50B H 0.9475 0.1535 0.4367 0.092 Uiso 1 1 calc R U
H50C H 0.9293 0.2507 0.3852 0.092 Uiso 1 1 calc R U
C34 C 0.6393(5) 0.6825(3) 0.3555(2) 0.0326(9) Uani 1 1 d . .
C35 C 0.6023(6) 0.7611(4) 0.3073(3) 0.0455(11) Uani 1 1 d . .
C36 C 0.5720(6) 0.8657(4) 0.3405(3) 0.0502(12) Uani 1 1 d . .
C41 C 0.7260(5) 0.5761(3) 0.5375(2) 0.0329(9) Uani 1 1 d . .
H25 H 0.543(5) 0.356(3) 0.247(2) 0.036(10) Uiso 1 1 d . .
H47 H 0.977(5) 0.032(3) 0.645(2) 0.039(10) Uiso 1 1 d . .
H15 H 1.022(5) 0.735(4) -0.239(3) 0.047(13) Uiso 1 1 d . .
H21 H 0.836(5) 0.624(4) 0.086(3) 0.051(12) Uiso 1 1 d . .
H27 H 0.324(5) 0.036(4) 0.151(2) 0.053(12) Uiso 1 1 d . .
H17 H 1.162(5) 0.966(3) -0.059(2) 0.042(11) Uiso 1 1 d . .
H28 H 0.400(7) 0.100(4) 0.0298(19) 0.086(19) Uiso 1 1 d D .
H18 H 1.028(5) 0.832(3) 0.016(2) 0.025(10) Uiso 1 1 d . .
H16 H 1.151(6) 0.925(4) -0.189(3) 0.077(16) Uiso 1 1 d . .
H12 H 0.673(5) 0.363(3) -0.132(2) 0.034(10) Uiso 1 1 d . .
H48 H 0.899(5) 0.092(3) 0.530(2) 0.037(11) Uiso 1 1 d . .
H45 H 0.903(5) 0.355(3) 0.743(2) 0.044(12) Uiso 1 1 d . .
H41 H 0.719(4) 0.624(3) 0.580(2) 0.020(9) Uiso 1 1 d . .
H38 H 0.623(5) 0.836(3) 0.521(2) 0.031(10) Uiso 1 1 d . .
H36 H 0.542(4) 0.918(3) 0.318(2) 0.025(10) Uiso 1 1 d . .
H1 H 0.836(6) 0.533(4) -0.217(3) 0.065(14) Uiso 1 1 d . .
H3 H 0.682(5) 0.542(4) 0.288(3) 0.053(13) Uiso 1 1 d . .
H32 H 0.775(5) 0.373(3) 0.365(3) 0.046(12) Uiso 1 1 d . .
H35 H 0.575(6) 0.742(4) 0.262(3) 0.063(16) Uiso 1 1 d . .
H37 H 0.556(6) 0.966(4) 0.438(3) 0.062(14) Uiso 1 1 d . .

loop_
_atom_site_aniso_label
_atom_site_aniso_U_11
_atom_site_aniso_U_22
_atom_site_aniso_U_33
_atom_site_aniso_U_23
_atom_site_aniso_U_13
_atom_site_aniso_U_12
Br1 0.0749(3) 0.0608(3) 0.0447(3) 0.0223(2) 0.0100(2) 0.0017(3)
Br2 0.0764(3) 0.0608(3) 0.0467(3) 0.0251(2) -0.0022(2) 0.0128(3)
O1 0.073(2) 0.0465(18) 0.0236(15) -0.0015(13) 0.0031(14) -0.0072(15)
O2 0.088(2) 0.0438(18) 0.0236(15) 0.0002(13) -0.0012(15) 0.0222(16)
N2 0.0401(17) 0.0337(18) 0.0236(17) 0.0002(14) 0.0013(13) 0.0025(14)
N1 0.052(2) 0.047(2) 0.0214(18) 0.0049(16) 0.0053(15) 0.0079(17)
N4 0.0375(17) 0.0397(19) 0.0281(18) -0.0004(15) 0.0024(14) 0.0062(14)
N3 0.051(2) 0.044(2) 0.0199(18) 0.0023(16) -0.0017(15) 0.0041(16)
C17 0.043(2) 0.043(3) 0.056(3) 0.012(2) -0.002(2) 0.002(2)
C18 0.049(3) 0.049(3) 0.033(3) 0.003(2) -0.007(2) 0.008(2)
C19 0.0320(19) 0.042(2) 0.026(2) 0.0086(18) 0.0021(16) 0.0105(17)
C20 0.0322(19) 0.039(2) 0.024(2) 0.0005(17) 0.0000(15) 0.0086(17)
C21 0.033(2) 0.037(2) 0.024(2) 0.0022(18) -0.0005(16) 0.0082(17)
C22 0.0322(19) 0.033(2) 0.0207(19) 0.0037(16) 0.0009(15) 0.0113(16)
C23 0.037(2) 0.035(2) 0.028(2) -0.0021(18) -0.0023(17) 0.0062(17)
C24 0.0320(19) 0.037(2) 0.029(2) 0.0043(18) -0.0021(16) 0.0067(17)
C29 0.0320(19) 0.032(2) 0.034(2) 0.0041(18) 0.0009(16) 0.0086(17)
C28 0.043(2) 0.048(3) 0.041(3) 0.002(2) 0.000(2) 0.004(2)
C27 0.044(2) 0.037(3) 0.048(3) 0.010(2) 0.002(2) 0.003(2)
C26 0.037(2) 0.043(2) 0.040(2) 0.008(2) 0.0034(18) 0.0057(18)
C25 0.042(2) 0.042(2) 0.026(2) 0.0064(19) -0.0013(17) 0.0021(19)
C11 0.0292(18) 0.038(2) 0.024(2) -0.0003(17) 0.0013(15) 0.0068(16)
C12 0.040(2) 0.038(2) 0.022(2) -0.0012(18) -0.0015(17) 0.0065(18)
C13 0.0339(19) 0.038(2) 0.020(2) 0.0000(17) -0.0029(15) 0.0103(17)
C14 0.038(2) 0.043(2) 0.035(2) 0.0137(19) 0.0059(17) 0.0116(19)
C15 0.049(3) 0.065(3) 0.030(3) 0.017(2) 0.008(2) 0.020(2)
C16 0.045(2) 0.048(3) 0.052(3) 0.017(2) 0.005(2) 0.009(2)
C30 0.099(4) 0.054(3) 0.034(3) -0.011(2) 0.001(3) -0.016(3)
C47 0.042(2) 0.041(3) 0.056(3) 0.016(2) 0.001(2) 0.007(2)
C48 0.049(2) 0.034(2) 0.040(3) -0.001(2) 0.004(2) 0.009(2)
C49 0.0281(19) 0.045(2) 0.034(2) 0.0095(19) 0.0045(16) 0.0040(17)
C31 0.0268(18) 0.036(2) 0.031(2) 0.0035(18) 0.0021(16) 0.0011(16)
C32 0.040(2) 0.041(2) 0.027(2) -0.0016(19) 0.0003(17) 0.0002(18)
C33 0.0299(19) 0.038(2) 0.025(2) 0.0038(17) 0.0008(15) 0.0021(16)
C40 0.0272(18) 0.036(2) 0.025(2) 0.0087(17) 0.0022(15) 0.0027(16)
C39 0.0279(18) 0.043(2) 0.026(2) 0.0072(18) 0.0047(15) 0.0020(17)
C38 0.044(2) 0.040(2) 0.034(3) 0.002(2) 0.0057(19) 0.0082(19)
C37 0.052(3) 0.055(3) 0.047(3) 0.014(2) 0.012(2) 0.016(2)
C46 0.043(2) 0.042(2) 0.038(2) 0.016(2) 0.0038(18) 0.0062(19)
C45 0.043(2) 0.047(3) 0.032(2) 0.008(2) 0.0020(19) 0.004(2)
C44 0.0314(19) 0.035(2) 0.031(2) 0.0014(17) 0.0026(16) 0.0053(16)
C43 0.037(2) 0.042(2) 0.030(2) 0.0049(19) 0.0007(17) 0.0022(18)
C42 0.0274(18) 0.032(2) 0.025(2) 0.0015(16) 0.0021(15) -0.0003(15)
C50 0.095(4) 0.056(3) 0.037(3) -0.003(2) 0.004(3) 0.028(3)
C34 0.0332(19) 0.038(2) 0.026(2) 0.0031(17) -0.0001(16) 0.0048(17)
C35 0.048(3) 0.058(3) 0.032(3) 0.013(2) -0.009(2) 0.006(2)
C36 0.051(3) 0.052(3) 0.054(3) 0.031(3) 0.006(2) 0.014(2)
C41 0.035(2) 0.039(2) 0.022(2) -0.0043(18) 0.0030(16) 0.0030(17)

loop_
_atom_type_symbol
_atom_type_description
_atom_type_scat_dispersion_real
_atom_type_scat_dispersion_imag
_atom_type_scat_source
C C 0.0033 0.0016 'International Tables Vol C Tables 4.2.6.8 and 6.1.1.4'
H H 0.0000 0.0000 'International Tables Vol C Tables 4.2.6.8 and 6.1.1.4'
N N 0.0061 0.0033 'International Tables Vol C Tables 4.2.6.8 and 6.1.1.4'
O O 0.0106 0.0060 'International Tables Vol C Tables 4.2.6.8 and 6.1.1.4'
Br Br -0.2901 2.4595 'International Tables Vol C Tables 4.2.6.8 and 6.1.1.4'

loop_
_geom_angle_atom_site_label_1
_geom_angle_atom_site_label_2
_geom_angle_atom_site_label_3
_geom_angle
C29 N2 C11 121.7(3)
C29 N2 C30 120.3(3)
C11 N2 C30 117.9(3)
C13 N1 C14 108.3(3)
C13 N1 H1 127(3)
C14 N1 H1 124(3)
C49 N4 C31 121.3(3)
C49 N4 C50 119.6(3)
C31 N4 C50 119.0(3)
C33 N3 C34 109.6(3)
C33 N3 H3 127(3)
C34 N3 H3 123(3)
C18 C17 C16 121.0(5)
C18 C17 H17 123(3)
C16 C17 H17 115(2)
C17 C18 C19 119.6(4)
C17 C18 H18 120(3)
C19 C18 H18 120(3)
C18 C19 C14 119.0(4)
C18 C19 C20 135.4(4)
C14 C19 C20 105.5(3)
C21 C20 C13 118.2(3)
C21 C20 C19 134.9(4)
C13 C20 C19 106.8(3)
C20 C21 C22 120.9(4)
C20 C21 H21 127(3)
C22 C21 H21 112(2)
C21 C22 C11 119.9(3)
C21 C22 C23 118.9(3)
C11 C22 C23 121.2(3)
O1 C23 C22 122.6(4)
O1 C23 C24 121.0(4)
C22 C23 C24 116.4(3)
C29 C24 C25 119.9(4)
C29 C24 C23 120.7(4)
C25 C24 C23 119.4(4)
N2 C29 C24 120.7(3)
N2 C29 C28 121.3(4)
C24 C29 C28 118.1(4)
C27 C28 C29 120.4(4)
C27 C28 H28 128(4)
C29 C28 H28 111(4)
C28 C27 C26 120.1(4)
C28 C27 H27 119(3)
C26 C27 H27 121(3)
C25 C26 C27 121.1(4)
C25 C26 Br1 120.3(3)
C27 C26 Br1 118.6(3)
C26 C25 C24 120.4(4)
C26 C25 H25 119(2)
C24 C25 H25 120(2)
N2 C11 C12 121.2(3)
N2 C11 C22 119.3(3)
C12 C11 C22 119.5(3)
C13 C12 C11 118.8(4)
C13 C12 H12 123(2)
C11 C12 H12 118(2)
C12 C13 N1 128.7(3)
C12 C13 C20 122.6(3)
N1 C13 C20 108.7(3)
N1 C14 C19 110.6(3)
N1 C14 C15 127.9(4)
C19 C14 C15 121.4(4)
C16 C15 C14 118.0(4)
C16 C15 H15 125(3)
C14 C15 H15 117(3)
C15 C16 C17 120.9(4)
C15 C16 H16 121(3)
C17 C16 H16 118(3)
N2 C30 H30A 109.5
N2 C30 H30B 109.5
H30A C30 H30B 109.5
N2 C30 H30C 109.5
H30A C30 H30C 109.5
H30B C30 H30C 109.5
C48 C47 C46 119.7(4)
C48 C47 H47 117(2)
C46 C47 H47 123(2)
C47 C48 C49 122.6(4)
C47 C48 H48 123(3)
C49 C48 H48 115(3)
N4 C49 C48 122.2(4)
N4 C49 C44 120.6(3)
C48 C49 C44 117.2(4)
N4 C31 C32 121.0(3)
N4 C31 C42 119.8(3)
C32 C31 C42 119.2(3)
C33 C32 C31 119.3(4)
C33 C32 H32 119(3)
C31 C32 H32 121(3)
N3 C33 C32 129.0(4)
N3 C33 C40 108.6(3)
C32 C33 C40 122.4(3)
C41 C40 C33 117.8(3)
C41 C40 C39 136.6(4)
C33 C40 C39 105.6(3)
C38 C39 C34 119.1(4)
C38 C39 C40 134.1(4)
C34 C39 C40 106.7(3)
C37 C38 C39 118.3(4)
C37 C38 H38 119(2)
C39 C38 H38 122(2)
C38 C37 C36 121.5(5)
C38 C37 H37 121(3)
C36 C37 H37 117(3)
C45 C46 C47 120.4(4)
C45 C46 Br2 119.5(3)
C47 C46 Br2 120.1(3)
C46 C45 C44 120.4(4)
C46 C45 H45 123(2)
C44 C45 H45 116(2)
C45 C44 C49 119.7(4)
C45 C44 C43 119.4(4)
C49 C44 C43 120.9(4)
O2 C43 C42 120.9(4)
O2 C43 C44 122.4(4)
C42 C43 C44 116.7(3)
C41 C42 C31 120.1(3)
C41 C42 C43 119.4(3)
C31 C42 C43 120.6(3)
N4 C50 H50A 109.5
N4 C50 H50B 109.5
H50A C50 H50B 109.5
N4 C50 H50C 109.5
H50A C50 H50C 109.5
H50B C50 H50C 109.5
N3 C34 C35 128.4(4)
N3 C34 C39 109.4(3)
C35 C34 C39 122.2(4)
C36 C35 C34 117.3(4)
C36 C35 H35 119(4)
C34 C35 H35 122(4)
C35 C36 C37 121.5(4)
C35 C36 H36 126(3)
C37 C36 H36 112(3)
C40 C41 C42 121.3(4)
C40 C41 H41 121(2)
C42 C41 H41 117(2)

loop_
_geom_bond_atom_site_label_1
_geom_bond_atom_site_label_2
_geom_bond_distance
Br1 C26 1.904(4)
Br2 C46 1.895(4)
O1 C23 1.244(4)
O2 C43 1.248(5)
N2 C29 1.378(5)
N2 C11 1.398(5)
N2 C30 1.473(5)
N1 C13 1.375(5)
N1 C14 1.379(5)
N1 H1 1.00(5)
N4 C49 1.390(5)
N4 C31 1.392(5)
N4 C50 1.457(5)
N3 C33 1.366(5)
N3 C34 1.371(5)
N3 H3 0.89(5)
C17 C18 1.381(6)
C17 C16 1.390(7)
C17 H17 0.95(4)
C18 C19 1.388(6)
C18 H18 0.82(4)
C19 C14 1.401(5)
C19 C20 1.445(5)
C20 C21 1.373(5)
C20 C13 1.425(5)
C21 C22 1.398(5)
C21 H21 0.97(4)
C22 C11 1.428(5)
C22 C23 1.435(5)
C23 C24 1.465(5)
C24 C29 1.404(5)
C24 C25 1.402(5)
C29 C28 1.425(6)
C28 C27 1.378(6)
C28 H28 0.871(19)
C27 C26 1.380(6)
C27 H27 0.98(4)
C26 C25 1.361(5)
C25 H25 0.99(4)
C11 C12 1.400(5)
C12 C13 1.373(5)
C12 H12 0.91(4)
C14 C15 1.406(6)
C15 C16 1.377(7)
C15 H15 0.87(4)
C16 H16 1.01(5)
C30 H30A 0.9600
C30 H30B 0.9600
C30 H30C 0.9600
C47 C48 1.347(6)
C47 C46 1.384(6)
C47 H47 1.02(4)
C48 C49 1.407(6)
C48 H48 0.91(4)
C49 C44 1.408(5)
C31 C32 1.395(5)
C31 C42 1.432(5)
C32 C33 1.374(5)
C32 H32 0.91(4)
C33 C40 1.430(5)
C40 C41 1.376(5)
C40 C39 1.450(5)
C39 C38 1.391(5)
C39 C34 1.397(5)
C38 C37 1.374(6)
C38 H38 0.95(4)
C37 C36 1.381(7)
C37 H37 0.94(4)
C46 C45 1.372(6)
C45 C44 1.400(5)
C45 H45 0.96(4)
C44 C43 1.453(5)
C43 C42 1.450(5)
C42 C41 1.390(5)
C50 H50A 0.9600
C50 H50B 0.9600
C50 H50C 0.9600
C34 C35 1.384(6)
C35 C36 1.366(7)
C35 H35 0.81(5)
C36 H36 0.83(4)
C41 H41 0.89(3)

loop_
_geom_hbond_atom_site_label_D
_geom_hbond_atom_site_label_H
_geom_hbond_atom_site_label_A
_geom_hbond_distance_DH
_geom_hbond_distance_HA
_geom_hbond_distance_DA
_geom_hbond_angle_DHA
_geom_hbond_site_symmetry_A
C27 H27 Br2 0.98(4) 3.10(4) 4.015(4) 156(3) 2_656
N1 H1 O2 1.00(5) 1.80(5) 2.772(4) 162(4) 1_554
N3 H3 O1 0.89(5) 1.90(5) 2.768(4) 165(4) .

loop_
_geom_torsion_atom_site_label_1
_geom_torsion_atom_site_label_2
_geom_torsion_atom_site_label_3
_geom_torsion_atom_site_label_4
_geom_torsion
C16 C17 C18 C19 -0.3(6)
C17 C18 C19 C14 -0.5(6)
C17 C18 C19 C20 -178.3(4)
C18 C19 C20 C21 -1.4(7)
C14 C19 C20 C21 -179.4(4)
C18 C19 C20 C13 177.6(4)
C14 C19 C20 C13 -0.4(4)
C13 C20 C21 C22 -0.3(5)
C19 C20 C21 C22 178.6(4)
C20 C21 C22 C11 0.6(5)
C20 C21 C22 C23 -177.8(3)
C21 C22 C23 O1 -0.2(5)
C11 C22 C23 O1 -178.6(3)
C21 C22 C23 C24 -178.7(3)
C11 C22 C23 C24 2.9(5)
O1 C23 C24 C29 -179.4(3)
C22 C23 C24 C29 -0.9(5)
O1 C23 C24 C25 0.1(5)
C22 C23 C24 C25 178.7(3)
C11 N2 C29 C24 2.4(5)
C30 N2 C29 C24 -174.2(4)
C11 N2 C29 C28 -177.4(3)
C30 N2 C29 C28 6.0(6)
C25 C24 C29 N2 178.7(3)
C23 C24 C29 N2 -1.7(5)
C25 C24 C29 C28 -1.5(5)
C23 C24 C29 C28 178.0(3)
N2 C29 C28 C27 -179.7(4)
C24 C29 C28 C27 0.5(6)
C29 C28 C27 C26 0.3(6)
C28 C27 C26 C25 0.0(6)
C28 C27 C26 Br1 179.5(3)
C27 C26 C25 C24 -1.0(6)
Br1 C26 C25 C24 179.5(3)
C29 C24 C25 C26 1.8(6)
C23 C24 C25 C26 -177.8(3)
C29 N2 C11 C12 179.0(3)
C30 N2 C11 C12 -4.3(5)
C29 N2 C11 C22 -0.4(5)
C30 N2 C11 C22 176.4(4)
C21 C22 C11 N2 179.2(3)
C23 C22 C11 N2 -2.4(5)
C21 C22 C11 C12 -0.2(5)
C23 C22 C11 C12 178.3(3)
N2 C11 C12 C13 180.0(3)
C22 C11 C12 C13 -0.6(5)
C11 C12 C13 N1 -178.7(4)
C11 C12 C13 C20 1.0(5)
C14 N1 C13 C12 -179.9(4)
C14 N1 C13 C20 0.4(4)
C21 C20 C13 C12 -0.6(5)
C19 C20 C13 C12 -179.7(3)
C21 C20 C13 N1 179.2(3)
C19 C20 C13 N1 0.0(4)
C13 N1 C14 C19 -0.6(4)
C13 N1 C14 C15 -178.9(4)
C18 C19 C14 N1 -177.8(3)
C20 C19 C14 N1 0.6(4)
C18 C19 C14 C15 0.7(6)
C20 C19 C14 C15 179.0(3)
N1 C14 C15 C16 178.2(4)
C19 C14 C15 C16 0.0(6)
C14 C15 C16 C17 -0.9(6)
C18 C17 C16 C15 1.0(7)
C46 C47 C48 C49 -0.2(7)
C31 N4 C49 C48 176.3(3)
C50 N4 C49 C48 -7.4(6)
C31 N4 C49 C44 -4.1(5)
C50 N4 C49 C44 172.1(4)
C47 C48 C49 N4 178.2(4)
C47 C48 C49 C44 -1.4(6)
C49 N4 C31 C32 -177.9(3)
C50 N4 C31 C32 5.8(5)
C49 N4 C31 C42 2.3(5)
C50 N4 C31 C42 -174.0(4)
N4 C31 C32 C33 -179.1(3)
C42 C31 C32 C33 0.7(5)
C34 N3 C33 C32 -179.2(4)
C34 N3 C33 C40 0.6(4)
C31 C32 C33 N3 178.7(4)
C31 C32 C33 C40 -1.0(6)
N3 C33 C40 C41 -179.8(3)
C32 C33 C40 C41 -0.1(5)
N3 C33 C40 C39 -0.2(4)
C32 C33 C40 C39 179.5(3)
C41 C40 C39 C38 0.8(7)
C33 C40 C39 C38 -178.6(4)
C41 C40 C39 C34 179.3(4)
C33 C40 C39 C34 -0.2(4)
C34 C39 C38 C37 0.3(6)
C40 C39 C38 C37 178.6(4)
C39 C38 C37 C36 -1.0(7)
C48 C47 C46 C45 0.9(6)
C48 C47 C46 Br2 -178.8(3)
C47 C46 C45 C44 -0.1(6)
Br2 C46 C45 C44 179.6(3)
C46 C45 C44 C49 -1.4(6)
C46 C45 C44 C43 178.8(4)
N4 C49 C44 C45 -177.4(3)
C48 C49 C44 C45 2.1(5)
N4 C49 C44 C43 2.4(5)
C48 C49 C44 C43 -178.1(3)
C45 C44 C43 O2 0.7(6)
C49 C44 C43 O2 -179.2(4)
C45 C44 C43 C42 -179.2(3)
C49 C44 C43 C42 1.0(5)
N4 C31 C42 C41 -179.5(3)
C32 C31 C42 C41 0.7(5)
N4 C31 C42 C43 1.2(5)
C32 C31 C42 C43 -178.6(3)
O2 C43 C42 C41 -1.9(6)
C44 C43 C42 C41 178.0(3)
O2 C43 C42 C31 177.4(3)
C44 C43 C42 C31 -2.8(5)
C33 N3 C34 C35 177.9(4)
C33 N3 C34 C39 -0.7(4)
C38 C39 C34 N3 179.3(3)
C40 C39 C34 N3 0.6(4)
C38 C39 C34 C35 0.6(6)
C40 C39 C34 C35 -178.2(4)
N3 C34 C35 C36 -179.2(4)
C39 C34 C35 C36 -0.8(6)
C34 C35 C36 C37 0.1(7)
C38 C37 C36 C35 0.8(7)
C33 C40 C41 C42 1.5(5)
C39 C40 C41 C42 -178.0(4)
C31 C42 C41 C40 -1.8(5)
C43 C42 C41 C40 177.5(3)
